data_4325190
loop_
_publ_author_name
'Sarika Sivakumar'
'M. L. P. Reddy'
'Alan H. Cowley'
'Rachel R. Butorac'

_publ_section_title
;
 Lanthanide-Based Coordination Polymers Assembled from Derivatives of
 3,5-Dihydroxy Benzoates: Syntheses, Crystal Structures, and Photophysical
 Properties
;
_journal_name_full 'Inorganic Chemistry'
_journal_page_first 4882
_journal_page_last 4891
_journal_paper_doi 10.1021/ic2001249
_journal_volume 50
_journal_year 2011
_chemical_formula_moiety 'C57 H45 Eu N6 O12, O2.5 H5'
_chemical_formula_sum 'C57 H50 Eu N6 O14.5 S0'
_chemical_formula_weight 1202.99
_chemical_name_systematic
;
 ?
;
_space_group_IT_number 15
_symmetry_cell_setting monoclinic
_symmetry_space_group_name_Hall '-C 2yc'
_symmetry_space_group_name_H-M 'C 1 2/c 1'
_atom_sites_solution_hydrogens geom
_atom_sites_solution_primary direct
_atom_sites_solution_secondary difmap
_audit_creation_method SHELXL-97
_cell_angle_alpha 90.00
_cell_angle_beta 101.133(9)
_cell_angle_gamma 90.00
_cell_formula_units_Z 4
_cell_length_a 36.843(3)
_cell_length_b 15.348(9)
_cell_length_c 9.890(6)
_cell_measurement_reflns_used 8719
_cell_measurement_temperature 100(2)
_cell_measurement_theta_max 30.9102
_cell_measurement_theta_min 1.4415
_cell_volume 5487(5)
_computing_cell_refinement 'CrystalClear (Rigaku Inc., 2008)'
_computing_data_collection 'CrystalClear (Rigaku Inc., 2008)'
_computing_data_reduction 'CrystalClear (Rigaku Inc., 2008)'
_computing_molecular_graphics 'XP SHELXTL/PC, Siemens Analytical'
_computing_structure_refinement 'XL SHELXTL/PC, Siemens Analytical'
_computing_structure_solution
;

SIR97 - Altomare A., Burla M.C., Camalli M., Cascarano G.L., Giacovazzo C., 
Guagliardi A., Moliterni A.G.G., Polidori G.,Spagna R.
;
_diffrn_ambient_temperature 100(2)
_diffrn_measured_fraction_theta_full 1.000
_diffrn_measured_fraction_theta_max 1.000
_diffrn_measurement_device_type 'Rigaku AFC-12 with Saturn 724+ CCD'
_diffrn_measurement_method \w-scans
_diffrn_radiation_monochromator graphite
_diffrn_radiation_source 'fine-focus sealed tube'
_diffrn_radiation_type MoK\a
_diffrn_radiation_wavelength 0.71069
_diffrn_reflns_av_R_equivalents 0.0971
_diffrn_reflns_av_sigmaI/netI 0.0661
_diffrn_reflns_limit_h_max 43
_diffrn_reflns_limit_h_min -43
_diffrn_reflns_limit_k_max 18
_diffrn_reflns_limit_k_min -18
_diffrn_reflns_limit_l_max 11
_diffrn_reflns_limit_l_min -11
_diffrn_reflns_number 32023
_diffrn_reflns_theta_full 25.00
_diffrn_reflns_theta_max 25.00
_diffrn_reflns_theta_min 1.44
_exptl_absorpt_coefficient_mu 1.216
_exptl_absorpt_correction_T_max 0.9306
_exptl_absorpt_correction_T_min 0.8679
_exptl_absorpt_correction_type multi-scan
_exptl_absorpt_process_details
;
Abscor. T. Higashi. (2001). Rigaku Corp. Tokyo, Japan
;
_exptl_crystal_colour colorless
_exptl_crystal_density_diffrn 1.456
_exptl_crystal_description prism
_exptl_crystal_F_000 2452
_exptl_crystal_size_max 0.12
_exptl_crystal_size_mid 0.11
_exptl_crystal_size_min 0.06
_refine_diff_density_max 1.222
_refine_diff_density_min -1.010
_refine_diff_density_rms 0.144
_refine_ls_extinction_method none
_refine_ls_goodness_of_fit_ref 1.715
_refine_ls_hydrogen_treatment constr
_refine_ls_matrix_type full
_refine_ls_number_parameters 485
_refine_ls_number_reflns 4834
_refine_ls_number_restraints 633
_refine_ls_restrained_S_all 1.608
_refine_ls_R_factor_all 0.1072
_refine_ls_R_factor_gt 0.1022
_refine_ls_shift/su_max 0.011
_refine_ls_shift/su_mean 0.000
_refine_ls_structure_factor_coef Fsqd
_refine_ls_weighting_details 'calc w=1/[\s^2^(Fo^2^)+(0.0854P)^2^+4.7548P] where P=(Fo^2^+2Fc^2^)/3'
_refine_ls_weighting_scheme calc
_refine_ls_wR_factor_gt 0.2479
_refine_ls_wR_factor_ref 0.2515
_reflns_number_gt 4574
_reflns_number_total 4834
_reflns_threshold_expression >2sigma(I)
_cod_data_source_file ic2001249_si_004.cif
_cod_data_source_block shelxl
_cod_original_formula_sum 'C57 H50 Eu N6 O14.50 S0'
_cod_database_code 4325190

loop_
_symmetry_equiv_pos_as_xyz
'x, y, z'
'-x, y, -z+1/2'
'x+1/2, y+1/2, z'
'-x+1/2, y+1/2, -z+1/2'
'-x, -y, -z'
'x, -y, z-1/2'
'-x+1/2, -y+1/2, -z'
'x+1/2, -y+1/2, z-1/2'

loop_
_atom_site_label
_atom_site_type_symbol
_atom_site_fract_x
_atom_site_fract_y
_atom_site_fract_z
_atom_site_U_iso_or_equiv
_atom_site_adp_type
_atom_site_occupancy
_atom_site_symmetry_multiplicity
_atom_site_calc_flag
_atom_site_refinement_flags
_atom_site_disorder_assembly
_atom_site_disorder_group
Eu1 Eu 0.5000 0.51119(4) 0.7500 0.0504(3) Uani 1 2 d S . .
O4 O 0.52192(17) 0.3659(4) 0.8446(6) 0.0536(15) Uani 1 1 d . . .
O5 O 0.5418(2) 0.0452(6) 0.9648(8) 0.090(3) Uani 1 1 d D . .
O1 O 0.55709(18) 0.5459(4) 0.8961(6) 0.0591(16) Uani 1 1 d . . .
O2 O 0.6434(2) 0.6592(5) 1.4467(7) 0.0733(19) Uani 1 1 d . . .
O3 O 0.6966(3) 0.5978(7) 1.0594(11) 0.117(3) Uani 1 1 d D . .
N1 N 0.5912(3) 0.7139(6) 1.7115(10) 0.082(3) Uani 1 1 d . . .
C20 C 0.5000 0.3236(9) 0.7500 0.054(3) Uani 1 2 d S . .
C21 C 0.5000 0.2260(8) 0.7500 0.052(3) Uani 1 2 d S . .
C24 C 0.5000 0.0466(9) 0.7500 0.057(3) Uani 1 2 d S . .
H24 H 0.5000 -0.0140 0.7500 0.069 Uiso 1 2 calc SR B .
C23 C 0.5205(3) 0.0904(6) 0.8587(10) 0.058(2) Uani 1 1 d . B .
C22 C 0.5214(3) 0.1808(6) 0.8615(10) 0.055(2) Uani 1 1 d . . .
H22 H 0.5357 0.2106 0.9347 0.066 Uiso 1 1 calc R B .
C1 C 0.5618(3) 0.5498(6) 1.0245(11) 0.056(2) Uani 1 1 d . . .
C2 C 0.5998(3) 0.5756(5) 1.1043(9) 0.051(2) Uani 1 1 d . A .
C3 C 0.6033(3) 0.6030(6) 1.2397(10) 0.062(2) Uani 1 1 d . . .
H3A H 0.5828 0.6037 1.2819 0.074 Uiso 1 1 calc R . .
C4 C 0.6379(3) 0.6296(6) 1.3122(10) 0.063(2) Uani 1 1 d . A .
C5 C 0.6688(3) 0.6255(7) 1.2510(12) 0.075(3) Uani 1 1 d . . .
H5A H 0.6918 0.6413 1.3012 0.090 Uiso 1 1 calc R A .
C6 C 0.6656(3) 0.5982(7) 1.1167(13) 0.075(3) Uani 1 1 d . A .
C7 C 0.6301(3) 0.5735(6) 1.0395(10) 0.059(2) Uani 1 1 d . . .
H7A H 0.6273 0.5564 0.9479 0.070 Uiso 1 1 calc R A .
C8 C 0.6106(3) 0.6678(7) 1.5072(11) 0.075(3) Uani 1 1 d . . .
H8A H 0.6002 0.6104 1.5153 0.090 Uiso 1 1 d R . .
H8B H 0.5920 0.7031 1.4488 0.090 Uiso 1 1 d R . .
C9 C 0.6203(4) 0.7070(7) 1.6448(12) 0.078(3) Uani 1 1 d . . .
C10 C 0.6559(4) 0.7390(9) 1.7000(14) 0.094(4) Uani 1 1 d . . .
H10A H 0.6750 0.7344 1.6512 0.113 Uiso 1 1 calc R . .
C11 C 0.6618(5) 0.7787(11) 1.8328(14) 0.110(5) Uani 1 1 d . . .
H11A H 0.6847 0.8011 1.8731 0.132 Uiso 1 1 calc R . .
C12 C 0.6323(4) 0.7825(9) 1.8990(13) 0.098(4) Uani 1 1 d . . .
H12A H 0.6357 0.8062 1.9872 0.117 Uiso 1 1 calc R . .
C13 C 0.5982(4) 0.7524(8) 1.8381(13) 0.093(4) Uani 1 1 d . . .
H13A H 0.5788 0.7584 1.8852 0.112 Uiso 1 1 calc R . .
O6 O 0.46273(17) 0.4637(5) 0.9049(7) 0.0601(16) Uani 1 1 d . . .
O7 O 0.51914(18) 0.6410(4) 0.6311(6) 0.0597(16) Uani 1 1 d . . .
C14 C 0.6976(6) 0.5545(18) 0.957(2) 0.156(6) Uani 0.63 1 d PDU A 1
H14A H 0.6803 0.5787 0.8796 0.187 Uiso 0.63 1 calc PR A 1
H14B H 0.6897 0.4956 0.9716 0.187 Uiso 0.63 1 calc PR A 1
C15 C 0.7350(5) 0.5517(11) 0.9218(13) 0.162(5) Uani 0.63 1 d PDU A 1
C19 C 0.7551(6) 0.4743(12) 0.935(2) 0.164(5) Uani 0.63 1 d PDU A 1
H19B H 0.7452 0.4242 0.9669 0.197 Uiso 0.63 1 calc PR A 1
C18 C 0.7902(6) 0.4720(15) 0.902(2) 0.165(5) Uani 0.63 1 d PDU A 1
H18 H 0.8037 0.4204 0.9106 0.198 Uiso 0.63 1 calc PR A 1
C17 C 0.8051(6) 0.5474(17) 0.855(2) 0.167(5) Uani 0.63 1 d PDU A 1
H17 H 0.8285 0.5459 0.8332 0.200 Uiso 0.63 1 calc PR A 1
C16 C 0.7850(6) 0.6249(14) 0.8423(19) 0.167(5) Uani 0.63 1 d PDU A 1
H16 H 0.7950 0.6751 0.8115 0.201 Uiso 0.63 1 calc PR A 1
N3 N 0.7498(6) 0.6271(11) 0.8754(17) 0.168(5) Uani 0.63 1 d PDU A 1
C14A C 0.7119(11) 0.5274(16) 1.064(4) 0.162(6) Uani 0.37 1 d PDU A 2
H14C H 0.6924 0.4847 1.0388 0.195 Uiso 0.37 1 calc PR A 2
H14D H 0.7224 0.5171 1.1606 0.195 Uiso 0.37 1 calc PR A 2
C15A C 0.7411(8) 0.5038(13) 0.987(3) 0.164(5) Uani 0.37 1 d PDU A 2
N3A N 0.7558(8) 0.4197(13) 0.997(3) 0.165(6) Uani 0.37 1 d PDU A 2
C16A C 0.7832(9) 0.3971(19) 0.925(4) 0.164(5) Uani 0.37 1 d PDU A 2
H16A H 0.7930 0.3411 0.9319 0.196 Uiso 0.37 1 calc PR A 2
C17A C 0.7961(10) 0.459(3) 0.841(4) 0.165(5) Uani 0.37 1 d PDU A 2
H17A H 0.8145 0.4435 0.7929 0.198 Uiso 0.37 1 calc PR A 2
C18A C 0.7814(10) 0.543(2) 0.830(4) 0.165(5) Uani 0.37 1 d PDU A 2
H18A H 0.7898 0.5835 0.7741 0.198 Uiso 0.37 1 calc PR A 2
C19A C 0.7539(10) 0.5652(18) 0.903(4) 0.165(5) Uani 0.37 1 d PDU A 2
H19A H 0.7441 0.6212 0.8961 0.198 Uiso 0.37 1 calc PR A 2
C25 C 0.5485(6) -0.0323(10) 0.973(2) 0.067(6) Uani 0.46 1 d PDU B 1
H25A H 0.5578 -0.0510 0.8927 0.080 Uiso 0.46 1 calc PR B 1
H25B H 0.5258 -0.0641 0.9753 0.080 Uiso 0.46 1 calc PR B 1
C26 C 0.5762(5) -0.0528(13) 1.0992(17) 0.066(8) Uani 0.46 1 d PDU B 1
C27 C 0.5813(5) -0.1413(12) 1.1149(19) 0.067(8) Uani 0.46 1 d PDU B 1
H27 H 0.5685 -0.1793 1.0494 0.081 Uiso 0.46 1 calc PR B 1
C28 C 0.6054(8) -0.1735(10) 1.227(3) 0.093(12) Uani 0.46 1 d PDU B 1
H28 H 0.6088 -0.2334 1.2381 0.112 Uiso 0.46 1 calc PR B 1
C29 C 0.6244(8) -0.1173(14) 1.325(3) 0.09(3) Uani 0.46 1 d PDU B 1
H29 H 0.6407 -0.1391 1.4006 0.112 Uiso 0.46 1 calc PR B 1
C30 C 0.6193(6) -0.0288(13) 1.309(2) 0.071(9) Uani 0.46 1 d PDU B 1
H30 H 0.6321 0.0091 1.3746 0.085 Uiso 0.46 1 calc PR B 1
N2 N 0.5952(5) 0.0035(9) 1.196(2) 0.061(5) Uani 0.46 1 d PDU B 1
C25A C 0.5632(5) 0.0704(10) 1.0663(18) 0.064(5) Uani 0.54 1 d PDU B 2
H25C H 0.5494 0.1014 1.1253 0.077 Uiso 0.54 1 calc PR B 2
H25D H 0.5804 0.1112 1.0380 0.077 Uiso 0.54 1 calc PR B 2
C26A C 0.5845(4) -0.0007(10) 1.1469(17) 0.068(6) Uani 0.54 1 d PDU B 2
N2A N 0.6103(5) 0.0273(9) 1.2581(19) 0.089(6) Uani 0.54 1 d PDU B 2
C30A C 0.6304(6) -0.0328(14) 1.3455(18) 0.101(10) Uani 0.54 1 d PD B 2
H30A H 0.6478 -0.0140 1.4209 0.121 Uiso 0.54 1 calc PR B 2
C29A C 0.6248(7) -0.1204(13) 1.321(2) 0.10(3) Uani 0.54 1 d PD B 2
H29A H 0.6384 -0.1609 1.3803 0.125 Uiso 0.54 1 calc PR B 2
C28A C 0.5989(6) -0.1483(9) 1.210(2) 0.092(10) Uani 0.54 1 d PD B 2
H28A H 0.5951 -0.2076 1.1937 0.110 Uiso 0.54 1 calc PR B 2
C27A C 0.5788(4) -0.0884(12) 1.1228(17) 0.075(6) Uani 0.54 1 d PD B 2
H27A H 0.5614 -0.1071 1.0476 0.090 Uiso 0.54 1 calc PR B 2
O1W O 0.5000 -0.1873(16) 0.7500 0.123(10) Uani 0.50 2 d SP . .

loop_
_atom_site_aniso_label
_atom_site_aniso_U_11
_atom_site_aniso_U_22
_atom_site_aniso_U_33
_atom_site_aniso_U_23
_atom_site_aniso_U_13
_atom_site_aniso_U_12
Eu1 0.0481(4) 0.0524(4) 0.0601(5) 0.000 0.0342(3) 0.000
O4 0.045(3) 0.064(4) 0.059(4) -0.003(3) 0.029(3) -0.003(3)
O5 0.082(6) 0.121(7) 0.074(5) 0.039(5) 0.036(4) 0.025(5)
O1 0.065(4) 0.068(4) 0.053(4) -0.005(3) 0.035(3) 0.002(3)
O2 0.071(5) 0.080(5) 0.072(5) -0.009(4) 0.020(4) -0.008(4)
O3 0.086(7) 0.129(8) 0.161(9) -0.010(7) 0.086(6) 0.006(6)
N1 0.108(8) 0.066(5) 0.083(7) -0.010(5) 0.044(6) -0.016(5)
C20 0.059(8) 0.065(8) 0.047(7) 0.000 0.038(6) 0.000
C21 0.045(7) 0.053(7) 0.070(9) 0.000 0.043(6) 0.000
C24 0.058(8) 0.052(7) 0.072(9) 0.000 0.037(7) 0.000
C23 0.057(6) 0.067(6) 0.061(6) 0.015(5) 0.035(5) 0.012(5)
C22 0.050(5) 0.066(6) 0.056(5) 0.001(4) 0.028(4) 0.000(4)
C1 0.048(5) 0.046(5) 0.082(7) -0.006(5) 0.036(5) -0.006(4)
C2 0.052(5) 0.050(5) 0.058(5) -0.005(4) 0.031(4) -0.007(4)
C3 0.053(6) 0.063(6) 0.080(7) -0.002(5) 0.042(5) 0.000(4)
C4 0.062(6) 0.061(6) 0.071(6) -0.007(5) 0.030(5) -0.011(5)
C5 0.060(7) 0.081(7) 0.085(8) -0.019(6) 0.016(6) -0.007(5)
C6 0.054(6) 0.080(7) 0.103(8) -0.010(6) 0.045(6) -0.014(5)
C7 0.059(6) 0.063(5) 0.065(6) -0.008(5) 0.040(5) -0.006(4)
C8 0.085(8) 0.075(7) 0.071(7) -0.015(6) 0.031(6) -0.005(6)
C9 0.091(9) 0.075(7) 0.077(7) -0.008(6) 0.040(6) -0.002(6)
C10 0.077(9) 0.102(9) 0.111(10) -0.018(8) 0.036(7) -0.017(7)
C11 0.109(12) 0.144(13) 0.087(9) -0.024(9) 0.041(8) -0.028(10)
C12 0.108(12) 0.114(11) 0.077(8) -0.024(7) 0.032(8) -0.031(9)
C13 0.122(12) 0.080(8) 0.088(9) -0.002(7) 0.047(8) -0.007(8)
O6 0.048(4) 0.077(4) 0.065(4) 0.017(3) 0.037(3) 0.001(3)
O7 0.065(4) 0.062(4) 0.062(4) 0.008(3) 0.037(3) -0.001(3)
C14 0.151(8) 0.162(8) 0.157(8) -0.003(6) 0.038(6) 0.000(6)
C15 0.160(6) 0.167(6) 0.162(6) -0.003(5) 0.039(5) 0.001(5)
C19 0.162(6) 0.168(6) 0.163(6) -0.005(4) 0.033(4) 0.000(4)
C18 0.163(6) 0.168(6) 0.163(6) -0.004(5) 0.032(5) 0.001(5)
C17 0.165(7) 0.171(7) 0.165(7) -0.002(5) 0.036(5) 0.000(5)
C16 0.164(7) 0.173(7) 0.167(6) 0.000(5) 0.037(5) -0.001(5)
N3 0.166(7) 0.173(7) 0.167(7) 0.000(5) 0.038(5) 0.000(5)
C14A 0.160(8) 0.168(8) 0.162(8) -0.001(6) 0.036(6) 0.002(6)
C15A 0.162(6) 0.168(6) 0.163(6) -0.004(5) 0.035(5) 0.001(5)
N3A 0.164(7) 0.169(7) 0.163(7) -0.004(6) 0.031(5) 0.001(6)
C16A 0.161(7) 0.167(7) 0.163(7) -0.005(5) 0.032(5) 0.002(5)
C17A 0.163(7) 0.168(7) 0.164(7) -0.004(5) 0.033(5) 0.001(5)
C18A 0.163(7) 0.169(7) 0.165(6) -0.002(5) 0.035(5) 0.000(5)
C19A 0.163(6) 0.169(6) 0.165(6) -0.002(4) 0.035(4) 0.000(5)
C25 0.066(7) 0.069(7) 0.068(7) 0.002(5) 0.017(5) -0.001(5)
C26 0.065(9) 0.068(9) 0.068(9) 0.001(5) 0.016(5) 0.002(5)
C27 0.067(8) 0.065(8) 0.070(8) 0.000(5) 0.014(5) 0.002(5)
C28 0.094(13) 0.091(13) 0.095(13) 0.001(5) 0.018(5) 0.001(5)
C29 0.09(3) 0.09(3) 0.09(3) 0.001(5) 0.018(7) 0.000(5)
C30 0.069(9) 0.072(10) 0.071(9) 0.001(5) 0.013(5) 0.001(5)
N2 0.059(6) 0.063(6) 0.060(6) 0.002(4) 0.012(4) 0.001(4)
C25A 0.066(6) 0.063(6) 0.064(6) 0.002(4) 0.017(4) 0.003(4)
C26A 0.068(7) 0.071(7) 0.067(7) 0.002(5) 0.015(5) 0.000(4)
N2A 0.090(7) 0.090(7) 0.088(7) -0.003(5) 0.019(5) 0.000(5)
C30A 0.09(2) 0.12(3) 0.080(19) 0.028(16) 0.002(16) 0.030(17)
C29A 0.11(4) 0.11(4) 0.12(4) 0.07(3) 0.07(3) 0.07(3)
C28A 0.10(2) 0.055(13) 0.15(3) 0.014(16) 0.07(2) 0.017(14)
C27A 0.047(12) 0.10(2) 0.094(18) 0.000(14) 0.052(11) -0.010(11)
O1W 0.13(3) 0.063(14) 0.20(3) 0.000 0.09(2) 0.000

loop_
_atom_type_symbol
_atom_type_description
_atom_type_scat_dispersion_real
_atom_type_scat_dispersion_imag
_atom_type_scat_source
C C 0.0033 0.0016 'International Tables Vol C Tables 4.2.6.8 and 6.1.1.4'
Eu Eu -0.1578 3.6682 'International Tables Vol C Tables 4.2.6.8 and 6.1.1.4'
N N 0.0061 0.0033 'International Tables Vol C Tables 4.2.6.8 and 6.1.1.4'
O O 0.0106 0.0060 'International Tables Vol C Tables 4.2.6.8 and 6.1.1.4'
S S 0.1246 0.1234 'International Tables Vol C Tables 4.2.6.8 and 6.1.1.4'
H H 0.0000 0.0000 'International Tables Vol C Tables 4.2.6.8 and 6.1.1.4'

loop_
_geom_angle_atom_site_label_1
_geom_angle_atom_site_label_2
_geom_angle_atom_site_label_3
_geom_angle
_geom_angle_site_symmetry_1
_geom_angle_site_symmetry_3
O6 Eu1 O6 144.0(3) 2_656 .
O6 Eu1 O1 103.5(2) 2_656 2_656
O6 Eu1 O1 84.6(2) . 2_656
O6 Eu1 O1 84.6(2) 2_656 .
O6 Eu1 O1 103.5(2) . .
O1 Eu1 O1 154.1(3) 2_656 .
O6 Eu1 O7 144.0(2) 2_656 2_656
O6 Eu1 O7 71.7(2) . 2_656
O1 Eu1 O7 79.0(2) 2_656 2_656
O1 Eu1 O7 80.3(2) . 2_656
O6 Eu1 O7 71.7(2) 2_656 .
O6 Eu1 O7 144.0(2) . .
O1 Eu1 O7 80.3(2) 2_656 .
O1 Eu1 O7 79.0(2) . .
O7 Eu1 O7 73.4(3) 2_656 .
O6 Eu1 O4 70.5(2) 2_656 2_656
O6 Eu1 O4 77.3(2) . 2_656
O1 Eu1 O4 77.7(2) 2_656 2_656
O1 Eu1 O4 127.9(2) . 2_656
O7 Eu1 O4 142.6(2) 2_656 2_656
O7 Eu1 O4 129.9(2) . 2_656
O6 Eu1 O4 77.3(2) 2_656 .
O6 Eu1 O4 70.5(2) . .
O1 Eu1 O4 127.9(2) 2_656 .
O1 Eu1 O4 77.7(2) . .
O7 Eu1 O4 129.9(2) 2_656 .
O7 Eu1 O4 142.6(2) . .
O4 Eu1 O4 53.0(3) 2_656 .
O6 Eu1 C20 72.00(17) 2_656 .
O6 Eu1 C20 72.00(17) . .
O1 Eu1 C20 102.97(16) 2_656 .
O1 Eu1 C20 102.97(16) . .
O7 Eu1 C20 143.32(14) 2_656 .
O7 Eu1 C20 143.32(14) . .
O4 Eu1 C20 26.50(14) 2_656 .
O4 Eu1 C20 26.50(14) . .
O6 Eu1 C1 101.4(2) 2_656 .
O6 Eu1 C1 85.1(2) . .
O1 Eu1 C1 150.0(2) 2_656 .
O1 Eu1 C1 18.6(2) . .
O7 Eu1 C1 71.0(2) 2_656 .
O7 Eu1 C1 91.9(2) . .
O4 Eu1 C1 127.0(2) 2_656 .
O4 Eu1 C1 74.0(2) . .
C20 Eu1 C1 100.54(16) . .
O6 Eu1 C1 85.1(2) 2_656 2_656
O6 Eu1 C1 101.4(2) . 2_656
O1 Eu1 C1 18.6(2) 2_656 2_656
O1 Eu1 C1 150.0(2) . 2_656
O7 Eu1 C1 91.9(2) 2_656 2_656
O7 Eu1 C1 71.0(2) . 2_656
O4 Eu1 C1 74.0(2) 2_656 2_656
O4 Eu1 C1 127.0(2) . 2_656
C20 Eu1 C1 100.54(16) . 2_656
C1 Eu1 C1 158.9(3) . 2_656
C20 O4 Eu1 93.8(6) . .
C25A O5 C25 99.5(14) . .
C25A O5 C23 131.1(12) . .
C25 O5 C23 128.7(11) . .
C1 O1 Eu1 124.2(6) . .
C4 O2 C8 116.5(8) . .
C14A O3 C14 57(2) . .
C14A O3 C6 114(2) . .
C14 O3 C6 120.4(15) . .
C13 N1 C9 116.8(12) . .
O4 C20 O4 119.5(12) . 2_656
O4 C20 C21 120.3(6) . .
O4 C20 C21 120.3(6) 2_656 .
O4 C20 Eu1 59.7(6) . .
O4 C20 Eu1 59.7(6) 2_656 .
C21 C20 Eu1 180.000(1) . .
C22 C21 C22 121.0(12) 2_656 .
C22 C21 C20 119.5(6) 2_656 .
C22 C21 C20 119.5(6) . .
C23 C24 C23 121.0(13) . 2_656
C23 C24 H24 119.5 . .
C23 C24 H24 119.5 2_656 .
C24 C23 O5 120.2(10) . .
C24 C23 C22 121.0(10) . .
O5 C23 C22 118.8(10) . .
C23 C22 C21 117.9(9) . .
C23 C22 H22 121.0 . .
C21 C22 H22 121.0 . .
O1 C1 O6 125.6(9) . 5_667
O1 C1 C2 118.1(8) . .
O6 C1 C2 116.3(9) 5_667 .
O6 C1 Eu1 88.4(6) 5_667 .
C2 C1 Eu1 155.3(6) . .
C3 C2 C7 121.4(9) . .
C3 C2 C1 118.9(8) . .
C7 C2 C1 119.7(8) . .
C2 C3 C4 119.3(9) . .
C2 C3 H3A 120.4 . .
C4 C3 H3A 120.4 . .
O2 C4 C5 117.0(9) . .
O2 C4 C3 122.6(9) . .
C5 C4 C3 120.4(9) . .
C6 C5 C4 120.7(10) . .
C6 C5 H5A 119.6 . .
C4 C5 H5A 119.6 . .
O3 C6 C5 118.5(11) . .
O3 C6 C7 121.9(11) . .
C5 C6 C7 119.5(9) . .
C2 C7 C6 118.7(9) . .
C2 C7 H7A 120.7 . .
C6 C7 H7A 120.7 . .
O2 C8 C9 110.3(10) . .
O2 C8 H8A 108.9 . .
C9 C8 H8A 109.0 . .
O2 C8 H8B 110.6 . .
C9 C8 H8B 109.9 . .
H8A C8 H8B 108.2 . .
N1 C9 C10 122.9(11) . .
N1 C9 C8 114.0(11) . .
C10 C9 C8 122.9(11) . .
C9 C10 C11 118.1(13) . .
C9 C10 H10A 121.0 . .
C11 C10 H10A 121.0 . .
C12 C11 C10 117.7(14) . .
C12 C11 H11A 121.2 . .
C10 C11 H11A 121.2 . .
C13 C12 C11 121.3(13) . .
C13 C12 H12A 119.4 . .
C11 C12 H12A 119.4 . .
N1 C13 C12 123.2(13) . .
N1 C13 H13A 118.4 . .
C12 C13 H13A 118.4 . .
C1 O6 Eu1 168.1(7) 5_667 .
O3 C14 C15 112.8(14) . .
O3 C14 H14A 109.0 . .
C15 C14 H14A 109.0 . .
O3 C14 H14B 109.0 . .
C15 C14 H14B 109.0 . .
H14A C14 H14B 107.8 . .
C19 C15 N3 120.1(4) . .
C19 C15 C14 120.3(5) . .
N3 C15 C14 119.6(5) . .
C15 C19 C18 120.0(4) . .
C15 C19 H19B 120.0 . .
C18 C19 H19B 120.0 . .
C17 C18 C19 119.9(4) . .
C17 C18 H18 120.1 . .
C19 C18 H18 120.1 . .
C16 C17 C18 120.2(4) . .
C16 C17 H17 119.9 . .
C18 C17 H17 119.9 . .
C17 C16 N3 119.9(4) . .
C17 C16 H16 120.0 . .
N3 C16 H16 120.0 . .
C15 N3 C16 119.9(4) . .
O3 C14A C15A 125(2) . .
O3 C14A H14C 106.1 . .
C15A C14A H14C 106.1 . .
O3 C14A H14D 106.1 . .
C15A C14A H14D 106.1 . .
H14C C14A H14D 106.3 . .
C19A C15A N3A 120.1(4) . .
C19A C15A C14A 120.2(5) . .
N3A C15A C14A 119.7(5) . .
C16A N3A C15A 120.0(4) . .
N3A C16A C17A 120.1(4) . .
N3A C16A H16A 120.0 . .
C17A C16A H16A 120.0 . .
C16A C17A C18A 120.0(4) . .
C16A C17A H17A 120.0 . .
C18A C17A H17A 120.0 . .
C17A C18A C19A 119.9(4) . .
C17A C18A H18A 120.0 . .
C19A C18A H18A 120.0 . .
C15A C19A C18A 120.0(4) . .
C15A C19A H19A 120.0 . .
C18A C19A H19A 120.0 . .
O5 C25 C26 111.2(14) . .
O5 C25 H25A 109.4 . .
C26 C25 H25A 109.4 . .
O5 C25 H25B 109.4 . .
C26 C25 H25B 109.4 . .
H25A C25 H25B 108.0 . .
C27 C26 N2 120.1(4) . .
C27 C26 C25 111.1(15) . .
N2 C26 C25 128.8(15) . .
C28 C27 C26 120.0(4) . .
C28 C27 H27 120.0 . .
C26 C27 H27 120.0 . .
C27 C28 C29 120.0(4) . .
C27 C28 H28 120.0 . .
C29 C28 H28 120.0 . .
C30 C29 C28 120.0(4) . .
C30 C29 H29 120.0 . .
C28 C29 H29 120.0 . .
C29 C30 N2 120.0(4) . .
C29 C30 H30 120.0 . .
N2 C30 H30 120.0 . .
C26 N2 C30 119.9(4) . .
O5 C25A C26A 113.7(13) . .
O5 C25A H25C 108.8 . .
C26A C25A H25C 108.8 . .
O5 C25A H25D 108.8 . .
C26A C25A H25D 108.8 . .
H25C C25A H25D 107.7 . .
C27A C26A N2A 120.1(4) . .
C27A C26A C25A 125.5(15) . .
N2A C26A C25A 114.4(14) . .
C26A N2A C30A 119.9(4) . .
C29A C30A N2A 120.0(4) . .
C29A C30A H30A 120.0 . .
N2A C30A H30A 120.0 . .
C30A C29A C28A 120.0(4) . .
C30A C29A H29A 120.0 . .
C28A C29A H29A 120.0 . .
C27A C28A C29A 119.9(4) . .
C27A C28A H28A 120.1 . .
C29A C28A H28A 120.1 . .
C28A C27A C26A 120.1(4) . .
C28A C27A H27A 120.0 . .
C26A C27A H27A 120.0 . .

loop_
_geom_bond_atom_site_label_1
_geom_bond_atom_site_label_2
_geom_bond_distance
_geom_bond_site_symmetry_2
Eu1 O6 2.362(6) 2_656
Eu1 O6 2.362(6) .
Eu1 O1 2.371(7) 2_656
Eu1 O1 2.371(7) .
Eu1 O7 2.484(6) 2_656
Eu1 O7 2.484(6) .
Eu1 O4 2.492(6) 2_656
Eu1 O4 2.492(6) .
Eu1 C20 2.879(13) .
Eu1 C1 3.243(10) .
Eu1 C1 3.243(10) 2_656
O4 C20 1.287(9) .
O5 C25A 1.213(13) .
O5 C25 1.215(13) .
O5 C23 1.371(12) .
O1 C1 1.250(11) .
O2 C4 1.383(11) .
O2 C8 1.456(13) .
O3 C14A 1.216(14) .
O3 C14 1.219(13) .
O3 C6 1.370(13) .
N1 C13 1.363(15) .
N1 C9 1.365(15) .
C20 O4 1.287(9) 2_656
C20 C21 1.499(18) .
C21 C22 1.408(11) 2_656
C21 C22 1.408(11) .
C24 C23 1.365(12) .
C24 C23 1.365(12) 2_656
C24 H24 0.9300 .
C23 C22 1.389(13) .
C22 H22 0.9300 .
C1 O6 1.260(10) 5_667
C1 C2 1.523(13) .
C2 C3 1.385(12) .
C2 C7 1.389(12) .
C3 C4 1.398(14) .
C3 H3A 0.9300 .
C4 C5 1.388(14) .
C5 C6 1.376(15) .
C5 H5A 0.9300 .
C6 C7 1.432(15) .
C7 H7A 0.9300 .
C8 C9 1.467(14) .
C8 H8A 0.9700 .
C8 H8B 0.9700 .
C9 C10 1.409(17) .
C10 C11 1.425(17) .
C10 H10A 0.9300 .
C11 C12 1.372(19) .
C11 H11A 0.9300 .
C12 C13 1.365(18) .
C12 H12A 0.9300 .
C13 H13A 0.9300 .
O6 C1 1.260(10) 5_667
C14 C15 1.483(15) .
C14 H14A 0.9700 .
C14 H14B 0.9700 .
C15 C19 1.394(12) .
C15 N3 1.395(12) .
C19 C18 1.395(12) .
C19 H19B 0.9300 .
C18 C17 1.395(12) .
C18 H18 0.9300 .
C17 C16 1.394(12) .
C17 H17 0.9300 .
C16 N3 1.396(12) .
C16 H16 0.9300 .
C14A C15A 1.482(16) .
C14A H14C 0.9700 .
C14A H14D 0.9700 .
C15A C19A 1.393(12) .
C15A N3A 1.396(12) .
N3A C16A 1.393(12) .
C16A C17A 1.395(12) .
C16A H16A 0.9300 .
C17A C18A 1.395(12) .
C17A H17A 0.9300 .
C18A C19A 1.397(12) .
C18A H18A 0.9300 .
C19A H19A 0.9300 .
C25 C26 1.484(15) .
C25 H25A 0.9700 .
C25 H25B 0.9700 .
C26 C27 1.376(8) .
C26 N2 1.377(8) .
C27 C28 1.374(8) .
C27 H27 0.9300 .
C28 C29 1.379(8) .
C28 H28 0.9300 .
C29 C30 1.375(8) .
C29 H29 0.9300 .
C30 N2 1.378(8) .
C30 H30 0.9300 .
C25A C26A 1.483(15) .
C25A H25C 0.9700 .
C25A H25D 0.9700 .
C26A C27A 1.376(8) .
C26A N2A 1.377(8) .
N2A C30A 1.377(8) .
C30A C29A 1.375(8) .
C30A H30A 0.9300 .
C29A C28A 1.378(8) .
C29A H29A 0.9300 .
C28A C27A 1.375(8) .
C28A H28A 0.9300 .
C27A H27A 0.9300 .

loop_
_geom_torsion_atom_site_label_1
_geom_torsion_atom_site_label_2
_geom_torsion_atom_site_label_3
_geom_torsion_atom_site_label_4
_geom_torsion
_geom_torsion_site_symmetry_1
_geom_torsion_site_symmetry_4
O6 Eu1 O4 C20 -75.1(3) 2_656 .
O6 Eu1 O4 C20 88.5(3) . .
O1 Eu1 O4 C20 22.2(4) 2_656 .
O1 Eu1 O4 C20 -162.2(3) . .
O7 Eu1 O4 C20 131.8(3) 2_656 .
O7 Eu1 O4 C20 -109.6(4) . .
O4 Eu1 O4 C20 0.000(2) 2_656 .
C1 Eu1 O4 C20 179.0(3) . .
C1 Eu1 O4 C20 -1.2(4) 2_656 .
O6 Eu1 O1 C1 -154.6(7) 2_656 .
O6 Eu1 O1 C1 -10.2(7) . .
O1 Eu1 O1 C1 95.5(7) 2_656 .
O7 Eu1 O1 C1 58.2(7) 2_656 .
O7 Eu1 O1 C1 133.0(7) . .
O4 Eu1 O1 C1 -94.5(7) 2_656 .
O4 Eu1 O1 C1 -76.5(7) . .
C20 Eu1 O1 C1 -84.5(7) . .
C1 Eu1 O1 C1 134.9(8) 2_656 .
Eu1 O4 C20 O4 0.000(3) . 2_656
Eu1 O4 C20 C21 180.000(2) . .
O6 Eu1 C20 O4 97.7(3) 2_656 .
O6 Eu1 C20 O4 -82.3(3) . .
O1 Eu1 C20 O4 -162.2(3) 2_656 .
O1 Eu1 C20 O4 17.8(3) . .
O7 Eu1 C20 O4 -73.3(4) 2_656 .
O7 Eu1 C20 O4 106.7(4) . .
O4 Eu1 C20 O4 180.000(3) 2_656 .
C1 Eu1 C20 O4 -1.0(3) . .
C1 Eu1 C20 O4 179.0(3) 2_656 .
O6 Eu1 C20 O4 -82.3(3) 2_656 2_656
O6 Eu1 C20 O4 97.7(3) . 2_656
O1 Eu1 C20 O4 17.8(3) 2_656 2_656
O1 Eu1 C20 O4 -162.2(3) . 2_656
O7 Eu1 C20 O4 106.7(4) 2_656 2_656
O7 Eu1 C20 O4 -73.3(4) . 2_656
O4 Eu1 C20 O4 180.000(3) . 2_656
C1 Eu1 C20 O4 179.0(3) . 2_656
C1 Eu1 C20 O4 -1.0(3) 2_656 2_656
O4 C20 C21 C22 -173.7(5) . 2_656
O4 C20 C21 C22 6.3(5) 2_656 2_656
O4 C20 C21 C22 6.3(5) . .
O4 C20 C21 C22 -173.7(5) 2_656 .
C23 C24 C23 O5 -177.9(9) 2_656 .
C23 C24 C23 C22 -0.6(6) 2_656 .
C25A O5 C23 C24 175.9(15) . .
C25 O5 C23 C24 7.5(19) . .
C25A O5 C23 C22 -1(2) . .
C25 O5 C23 C22 -169.8(16) . .
C24 C23 C22 C21 1.2(12) . .
O5 C23 C22 C21 178.6(7) . .
C22 C21 C22 C23 -0.6(6) 2_656 .
C20 C21 C22 C23 179.4(6) . .
Eu1 O1 C1 O6 -0.1(13) . 5_667
Eu1 O1 C1 C2 -178.2(6) . .
O6 Eu1 C1 O1 25.8(7) 2_656 .
O6 Eu1 C1 O1 170.0(7) . .
O1 Eu1 C1 O1 -119.6(8) 2_656 .
O7 Eu1 C1 O1 -117.6(7) 2_656 .
O7 Eu1 C1 O1 -45.9(7) . .
O4 Eu1 C1 O1 99.9(7) 2_656 .
O4 Eu1 C1 O1 98.9(7) . .
C20 Eu1 C1 O1 99.4(7) . .
C1 Eu1 C1 O1 -80.6(7) 2_656 .
O6 Eu1 C1 O6 -154.3(4) 2_656 5_667
O6 Eu1 C1 O6 -10.0(6) . 5_667
O1 Eu1 C1 O6 60.4(7) 2_656 5_667
O1 Eu1 C1 O6 179.9(11) . 5_667
O7 Eu1 C1 O6 62.3(5) 2_656 5_667
O7 Eu1 C1 O6 134.0(5) . 5_667
O4 Eu1 C1 O6 -80.1(6) 2_656 5_667
O4 Eu1 C1 O6 -81.2(5) . 5_667
C20 Eu1 C1 O6 -80.7(5) . 5_667
C1 Eu1 C1 O6 99.3(5) 2_656 5_667
O6 Eu1 C1 C2 29.6(14) 2_656 .
O6 Eu1 C1 C2 173.9(14) . .
O1 Eu1 C1 C2 -115.7(13) 2_656 .
O1 Eu1 C1 C2 3.8(12) . .
O7 Eu1 C1 C2 -113.8(14) 2_656 .
O7 Eu1 C1 C2 -42.1(14) . .
O4 Eu1 C1 C2 103.8(14) 2_656 .
O4 Eu1 C1 C2 102.7(14) . .
C20 Eu1 C1 C2 103.2(14) . .
C1 Eu1 C1 C2 -76.8(14) 2_656 .
O1 C1 C2 C3 162.9(8) . .
O6 C1 C2 C3 -15.4(13) 5_667 .
Eu1 C1 C2 C3 160.3(11) . .
O1 C1 C2 C7 -15.4(13) . .
O6 C1 C2 C7 166.3(9) 5_667 .
Eu1 C1 C2 C7 -18.0(19) . .
C7 C2 C3 C4 0.4(14) . .
C1 C2 C3 C4 -177.9(8) . .
C8 O2 C4 C5 176.7(10) . .
C8 O2 C4 C3 -4.6(14) . .
C2 C3 C4 O2 178.9(9) . .
C2 C3 C4 C5 -2.4(15) . .
O2 C4 C5 C6 -178.9(10) . .
C3 C4 C5 C6 2.3(17) . .
C14A O3 C6 C5 96(3) . .
C14 O3 C6 C5 161.1(19) . .
C14A O3 C6 C7 -86(3) . .
C14 O3 C6 C7 -21(2) . .
C4 C5 C6 O3 177.9(11) . .
C4 C5 C6 C7 -0.2(17) . .
C3 C2 C7 C6 1.7(15) . .
C1 C2 C7 C6 179.9(9) . .
O3 C6 C7 C2 -179.8(10) . .
C5 C6 C7 C2 -1.8(16) . .
C4 O2 C8 C9 -174.9(9) . .
C13 N1 C9 C10 -1.3(18) . .
C13 N1 C9 C8 -178.0(10) . .
O2 C8 C9 N1 -177.2(9) . .
O2 C8 C9 C10 6.1(16) . .
N1 C9 C10 C11 1(2) . .
C8 C9 C10 C11 177.7(13) . .
C9 C10 C11 C12 0(2) . .
C10 C11 C12 C13 -2(2) . .
C9 N1 C13 C12 -0.6(19) . .
C11 C12 C13 N1 2(2) . .
O6 Eu1 O6 C1 -135(3) 2_656 5_667
O1 Eu1 O6 C1 -29(3) 2_656 5_667
O1 Eu1 O6 C1 126(3) . 5_667
O7 Eu1 O6 C1 51(3) 2_656 5_667
O7 Eu1 O6 C1 36(4) . 5_667
O4 Eu1 O6 C1 -108(3) 2_656 5_667
O4 Eu1 O6 C1 -163(3) . 5_667
C20 Eu1 O6 C1 -135(3) . 5_667
C1 Eu1 O6 C1 123(3) . 5_667
C1 Eu1 O6 C1 -37(3) 2_656 5_667
C14A O3 C14 C15 -71(3) . .
C6 O3 C14 C15 -171.5(11) . .
O3 C14 C15 C19 111(2) . .
O3 C14 C15 N3 -69(2) . .
N3 C15 C19 C18 -0.3(6) . .
C14 C15 C19 C18 179.8(4) . .
C15 C19 C18 C17 0.3(8) . .
C19 C18 C17 C16 0.0(8) . .
C18 C17 C16 N3 -0.2(8) . .
C19 C15 N3 C16 0.1(4) . .
C14 C15 N3 C16 180.0(3) . .
C17 C16 N3 C15 0.1(6) . .
C14 O3 C14A C15A 55(2) . .
C6 O3 C14A C15A 167.0(18) . .
O3 C14A C15A C19A 2(4) . .
O3 C14A C15A N3A -178(4) . .
C19A C15A N3A C16A 0.0(4) . .
C14A C15A N3A C16A -180.0(3) . .
C15A N3A C16A C17A 0.0(6) . .
N3A C16A C17A C18A -0.2(8) . .
C16A C17A C18A C19A 0.3(8) . .
N3A C15A C19A C18A 0.1(6) . .
C14A C15A C19A C18A -179.9(4) . .
C17A C18A C19A C15A -0.2(8) . .
C25A O5 C25 C26 2(2) . .
C23 O5 C25 C26 173.6(14) . .
O5 C25 C26 C27 174.8(16) . .
O5 C25 C26 N2 -4(3) . .
N2 C26 C27 C28 0.0(3) . .
C25 C26 C27 C28 -179(2) . .
C26 C27 C28 C29 0.0(3) . .
C27 C28 C29 C30 0.1(6) . .
C28 C29 C30 N2 -0.1(9) . .
C27 C26 N2 C30 0.0(6) . .
C25 C26 N2 C30 178(3) . .
C29 C30 N2 C26 0.1(9) . .
C25 O5 C25A C26A -2(2) . .
C23 O5 C25A C26A -172.4(12) . .
O5 C25A C26A C27A -7(2) . .
O5 C25A C26A N2A 176.6(14) . .
C27A C26A N2A C30A -0.1(6) . .
C25A C26A N2A C30A 176.4(18) . .
C26A N2A C30A C29A 0.2(9) . .
N2A C30A C29A C28A -0.2(9) . .
C30A C29A C28A C27A 0.1(6) . .
C29A C28A C27A C26A 0.0(3) . .
N2A C26A C27A C28A 0.0(3) . .
C25A C26A C27A C28A -176(2) . .
